data_7058283
loop_
_publ_author_name
'Wang, Wen-Min'
'Li, Xian-Zhen'
'Zhang, Li'
'Chen, Jia-Li'
'Wang, Jun-Hua'
'Wu, Zhi-Lei'
'Cui, Jian-Zhong'

_publ_section_title
;
 A series of [2 \\times 2] square grid LnIII4 clusters: a large
 magnetocaloric effect and single-molecule-magnet behavior
;
_journal_issue 19
_journal_name_full 'New Journal of Chemistry'
_journal_page_first 7419
_journal_paper_doi 10.1039/C8NJ04454F
_journal_volume 43
_journal_year 2019
_chemical_formula_moiety 'C60 H56 N12 O16 Tb4, 4(C H4 O)'
_chemical_formula_sum 'C64 H72 N12 O20 Tb4'
_chemical_formula_weight 1965.01
_space_group_crystal_system monoclinic
_space_group_IT_number 15
_space_group_name_Hall '-C 2yc'
_space_group_name_H-M_alt 'C 1 2/c 1'
_symmetry_space_group_name_Hall '-C 2yc'
_symmetry_space_group_name_H-M 'C 1 2/c 1'
_atom_sites_solution_hydrogens mixed
_atom_sites_solution_primary iterative
_audit_creation_date 2019-02-24
_audit_creation_method
;
Olex2 1.2
(compiled 2018.05.29 svn.r3508 for OlexSys, GUI svn.r5506)
;
_audit_update_record
;
2019-04-08 deposited with the CCDC.    2019-04-09 downloaded from the CCDC.
;
_cell_angle_alpha 90
_cell_angle_beta 110.1814(12)
_cell_angle_gamma 90
_cell_formula_units_Z 4
_cell_length_a 28.3380(9)
_cell_length_b 8.4206(3)
_cell_length_c 30.5231(11)
_cell_measurement_reflns_used 9135
_cell_measurement_temperature 150(2)
_cell_measurement_theta_max 26.39
_cell_measurement_theta_min 2.54
_cell_volume 6836.3(4)
_computing_cell_refinement 'SAINT v8.37A (Bruker, 2015)'
_computing_data_reduction 'SAINT v8.37A (Bruker, 2015)'
_computing_molecular_graphics 'Olex2 (Dolomanov et al., 2009)'
_computing_publication_material 'Olex2 (Dolomanov et al., 2009)'
_computing_structure_refinement 'XL (Sheldrick, 2008)'
_computing_structure_solution
;
Superflip (Palatinus & Chapuis, 2007;Palatinus & van der Lee, 2008;
Palatinus et al., 2012)
;
_diffrn_ambient_temperature 150.0
_diffrn_measured_fraction_theta_full 0.998
_diffrn_measured_fraction_theta_max 0.998
_diffrn_measurement_device_type 'Bruker APEX-II CCD'
_diffrn_measurement_method '\f and \w scans'
_diffrn_radiation_type MoK\a
_diffrn_radiation_wavelength 0.71073
_diffrn_reflns_av_R_equivalents 0.0616
_diffrn_reflns_av_unetI/netI 0.0360
_diffrn_reflns_Laue_measured_fraction_full 0.998
_diffrn_reflns_Laue_measured_fraction_max 0.998
_diffrn_reflns_limit_h_max 28
_diffrn_reflns_limit_h_min -34
_diffrn_reflns_limit_k_max 10
_diffrn_reflns_limit_k_min -10
_diffrn_reflns_limit_l_max 37
_diffrn_reflns_limit_l_min -37
_diffrn_reflns_number 50673
_diffrn_reflns_point_group_measured_fraction_full 0.998
_diffrn_reflns_point_group_measured_fraction_max 0.998
_diffrn_reflns_theta_full 25.242
_diffrn_reflns_theta_max 26.020
_diffrn_reflns_theta_min 2.423
_diffrn_standards_number 0
_exptl_absorpt_coefficient_mu 4.170
_exptl_absorpt_correction_T_max 0.7454
_exptl_absorpt_correction_T_min 0.4992
_exptl_absorpt_correction_type multi-scan
_exptl_absorpt_process_details
;
SADABS-2016/2 (Bruker,2016/2) was used for absorption correction.
wR2(int) was 0.1008 before and 0.0612 after correction.
The Ratio of minimum to maximum transmission is 0.6697.
The \l/2 correction factor is Not present.
;
_exptl_crystal_colour colorless
_exptl_crystal_density_diffrn 1.909
_exptl_crystal_description block
_exptl_crystal_F_000 3840
_exptl_crystal_size_max 0.35
_exptl_crystal_size_mid 0.21
_exptl_crystal_size_min 0.11
_refine_diff_density_max 0.775
_refine_diff_density_min -1.195
_refine_diff_density_rms 0.135
_refine_ls_extinction_method none
_refine_ls_goodness_of_fit_ref 1.046
_refine_ls_hydrogen_treatment mixed
_refine_ls_matrix_type full
_refine_ls_number_parameters 463
_refine_ls_number_reflns 6726
_refine_ls_number_restraints 13
_refine_ls_restrained_S_all 1.055
_refine_ls_R_factor_all 0.0457
_refine_ls_R_factor_gt 0.0289
_refine_ls_shift/su_max 0.002
_refine_ls_shift/su_mean 0.000
_refine_ls_structure_factor_coef Fsqd
_refine_ls_weighting_details 'w=1/[\s^2^(Fo^2^)+(0.0262P)^2^+28.5118P] where P=(Fo^2^+2Fc^2^)/3'
_refine_ls_weighting_scheme calc
_refine_ls_wR_factor_gt 0.0584
_refine_ls_wR_factor_ref 0.0641
_reflns_Friedel_coverage 0.000
_reflns_number_gt 5479
_reflns_number_total 6726
_reflns_threshold_expression 'I > 2\s(I)'
_cod_data_source_file c8nj04454f2.cif
_cod_data_source_block 2
_cod_depositor_comments 'Adding full bibliography for 7058283--7058286.cif.'
_cod_database_code 7058283
_shelx_shelxl_version_number 2016/6
_shelx_space_group_comment
;
The symmetry employed for this shelxl refinement is uniquely defined
by the following loop, which should always be used as a source of
symmetry information in preference to the above space-group names.
They are only intended as comments.
;
_shelx_estimated_absorpt_t_max 0.657
_shelx_estimated_absorpt_t_min 0.323
_olex2_refinement_description
;
1. Fixed Uiso
 At 1.2 times of:
  All C(H) groups, All C(H,H) groups
 At 1.5 times of:
  All C(H,H,H) groups, All O(H) groups
2. Restrained distances
 O1-H1
 0.87 with sigma of 0.01
 O4-H4
 0.87 with sigma of 0.01
 C1-H1
 1.891762 with sigma of 0.02
 Tb1-H1
 3.022987 with sigma of 0.02
 C15-H4
 1.893235 with sigma of 0.02
 Tb2-H4
 3.059012 with sigma of 0.02
3. Rigid bond restraints
 O10, C32
 with sigma for 1-2 distances of 0.01 and sigma for 1-3 distances of 0.02
4. Uiso/Uaniso restraints and constraints
Uanis(C32) \\sim Ueq: with sigma of 0.01 and sigma for terminal atoms of 0.02
5.a Secondary CH2 refined with riding coordinates:
 C15(H15A,H15B), C1(H1A,H1B)
5.b Aromatic/amide H refined with riding coordinates:
 C24(H24), C27(H27), C5(H5), C11(H11), C8(H8), C10(H10), C22(H22), C3(H3),
 C25(H25), C13(H13), C19(H19), C18(H18), C17(H17), C4(H4A), C12(H12), C26(H26)
5.c Idealised Me refined as rotating group:
 C30(H30A,H30B,H30C), C31(H31A,H31B,H31C), C29(H29A,H29B,H29C), C32(H32A,H32B,
 H32C)
5.d Idealised tetrahedral OH refined as rotating group:
 O10(H10A), O9(H9)
;
_olex2_submission_special_instructions 'No special instructions were received'

loop_
_space_group_symop_operation_xyz
'x, y, z'
'-x, y, -z+1/2'
'x+1/2, y+1/2, z'
'-x+1/2, y+1/2, -z+1/2'
'-x, -y, -z'
'x, -y, z-1/2'
'-x+1/2, -y+1/2, -z'
'x+1/2, -y+1/2, z-1/2'

loop_
_atom_site_label
_atom_site_type_symbol
_atom_site_fract_x
_atom_site_fract_y
_atom_site_fract_z
_atom_site_U_iso_or_equiv
_atom_site_adp_type
_atom_site_occupancy
_atom_site_site_symmetry_order
_atom_site_calc_flag
_atom_site_refinement_flags_posn
_atom_site_refinement_flags_adp
Tb2 Tb 0.41103(2) 0.74072(2) 0.17714(2) 0.01715(6) Uani 1 1 d D .
Tb1 Tb 0.44937(2) 0.70799(2) 0.31173(2) 0.01788(6) Uani 1 1 d D .
O8 O 0.51483(10) 0.8712(3) 0.31436(10) 0.0201(7) Uani 1 1 d . .
O7 O 0.43328(11) 0.5784(3) 0.24150(10) 0.0193(6) Uani 1 1 d . .
O3 O 0.67386(11) 0.6954(4) 0.33857(11) 0.0242(7) Uani 1 1 d . .
O4 O 0.38690(12) 0.8694(4) 0.09930(11) 0.0285(7) Uani 1 1 d D .
H4 H 0.4052(13) 0.858(4) 0.0815(10) 0.043 Uiso 1 1 d DR .
O1 O 0.37068(12) 0.5737(4) 0.30620(11) 0.0285(7) Uani 1 1 d D .
H1 H 0.3448(8) 0.578(4) 0.2802(8) 0.043 Uiso 1 1 d DR .
C24 C 0.3471(2) 0.8422(7) 0.41847(17) 0.0398(13) Uani 1 1 d . .
H24 H 0.317528 0.905350 0.407353 0.048 Uiso 1 1 calc R .
O6 O 0.45903(12) 0.7508(3) 0.38921(11) 0.0258(7) Uani 1 1 d . .
N2 N 0.58779(14) 0.4286(4) 0.39768(13) 0.0233(8) Uani 1 1 d . .
O10 O 0.54708(15) 0.8601(6) 0.44132(13) 0.0590(12) Uani 1 1 d . U
H10A H 0.521411 0.810957 0.424560 0.089 Uiso 1 1 calc GR .
C7 C 0.54224(16) 0.4677(5) 0.37192(15) 0.0184(9) Uani 1 1 d . .
O9 O 0.29690(13) 0.5916(5) 0.22887(13) 0.0436(10) Uani 1 1 d . .
H9 H 0.304436 0.620918 0.205814 0.065 Uiso 1 1 calc GR .
N6 N 0.38681(14) 0.9209(4) 0.31896(13) 0.0234(8) Uani 1 1 d . .
C21 C 0.37682(16) 0.9829(5) 0.24592(16) 0.0200(9) Uani 1 1 d . .
C6 C 0.49993(17) 0.3801(5) 0.37947(15) 0.0216(10) Uani 1 1 d . .
C28 C 0.42542(19) 0.7503(5) 0.41031(16) 0.0282(11) Uani 1 1 d . .
C27 C 0.4343(2) 0.6624(6) 0.45174(17) 0.0382(13) Uani 1 1 d . .
H27 H 0.464084 0.600589 0.463751 0.046 Uiso 1 1 calc R .
C5 C 0.50649(19) 0.2548(5) 0.41010(17) 0.0277(11) Uani 1 1 d . .
H5 H 0.539171 0.215736 0.427034 0.033 Uiso 1 1 calc R .
C11 C 0.79419(19) 0.7013(6) 0.46292(18) 0.0368(12) Uani 1 1 d . .
H11 H 0.822011 0.702329 0.491346 0.044 Uiso 1 1 calc R .
C8 C 0.66654(17) 0.5217(5) 0.41834(16) 0.0256(10) Uani 1 1 d . .
H8 H 0.670918 0.452223 0.443975 0.031 Uiso 1 1 calc R .
N3 N 0.62220(13) 0.5280(4) 0.38689(13) 0.0214(8) Uani 1 1 d . .
C10 C 0.75225(17) 0.6109(6) 0.45879(17) 0.0301(11) Uani 1 1 d . .
H10 H 0.752071 0.546986 0.484386 0.036 Uiso 1 1 calc R .
N4 N 0.36473(13) 1.0111(4) 0.16510(13) 0.0217(8) Uani 1 1 d . .
N5 N 0.36320(14) 1.0210(4) 0.28094(13) 0.0244(9) Uani 1 1 d . .
C20 C 0.35289(16) 1.0688(5) 0.20130(16) 0.0212(10) Uani 1 1 d . .
C22 C 0.36534(18) 0.9279(6) 0.35032(17) 0.0293(11) Uani 1 1 d . .
H22 H 0.337700 0.998492 0.344606 0.035 Uiso 1 1 calc R .
C16 C 0.34165(17) 1.0719(5) 0.12277(16) 0.0248(10) Uani 1 1 d . .
C14 C 0.71167(16) 0.6980(5) 0.37868(16) 0.0237(10) Uani 1 1 d . .
C23 C 0.38007(18) 0.8370(6) 0.39326(16) 0.0267(10) Uani 1 1 d . .
C3 C 0.41787(19) 0.2492(5) 0.39137(17) 0.0290(11) Uani 1 1 d . .
H3 H 0.388599 0.208425 0.395820 0.035 Uiso 1 1 calc R .
N1 N 0.45424(13) 0.4378(4) 0.35409(12) 0.0203(8) Uani 1 1 d . .
O2 O 0.52966(11) 0.5806(3) 0.34110(11) 0.0217(7) Uani 1 1 d . .
C15 C 0.35708(19) 1.0072(6) 0.08408(16) 0.0312(11) Uani 1 1 d D .
H15A H 0.326800 0.980705 0.056995 0.037 Uiso 1 1 calc R .
H15B H 0.376466 1.088547 0.074079 0.037 Uiso 1 1 calc R .
C2 C 0.41428(17) 0.3725(5) 0.36030(16) 0.0245(10) Uani 1 1 d . .
C25 C 0.3570(2) 0.7561(8) 0.4595(2) 0.0499(16) Uani 1 1 d . .
H25 H 0.334520 0.759952 0.476445 0.060 Uiso 1 1 calc R .
C13 C 0.75480(18) 0.7871(6) 0.38363(18) 0.0290(11) Uani 1 1 d . .
H13 H 0.756571 0.847245 0.357910 0.035 Uiso 1 1 calc R .
C9 C 0.71011(16) 0.6107(5) 0.41807(16) 0.0242(10) Uani 1 1 d . .
C19 C 0.31851(17) 1.1919(6) 0.19545(17) 0.0295(11) Uani 1 1 d . .
H19 H 0.311512 1.232957 0.221541 0.035 Uiso 1 1 calc R .
C18 C 0.29490(19) 1.2532(6) 0.15195(19) 0.0349(12) Uani 1 1 d . .
H18 H 0.271493 1.337740 0.147454 0.042 Uiso 1 1 calc R .
O5 O 0.40804(11) 0.8703(3) 0.24520(10) 0.0205(6) Uani 1 1 d . .
C17 C 0.30551(18) 1.1908(5) 0.11469(17) 0.0295(11) Uani 1 1 d . .
H17 H 0.288412 1.228260 0.083926 0.035 Uiso 1 1 calc R .
C4 C 0.4643(2) 0.1871(6) 0.41561(18) 0.0341(12) Uani 1 1 d . .
H4A H 0.467478 0.098925 0.435858 0.041 Uiso 1 1 calc R .
C1 C 0.36417(17) 0.4394(6) 0.33141(17) 0.0310(11) Uani 1 1 d D .
H1A H 0.344470 0.357549 0.309363 0.037 Uiso 1 1 calc R .
H1B H 0.345253 0.470184 0.351957 0.037 Uiso 1 1 calc R .
C12 C 0.79522(18) 0.7895(6) 0.42551(19) 0.0344(12) Uani 1 1 d . .
H12 H 0.823824 0.852887 0.428212 0.041 Uiso 1 1 calc R .
C26 C 0.3999(2) 0.6652(7) 0.47531(19) 0.0496(16) Uani 1 1 d . .
H26 H 0.406280 0.603238 0.502755 0.060 Uiso 1 1 calc R .
C30 C 0.51060(19) 1.0383(5) 0.3127(2) 0.0377(13) Uani 1 1 d . .
H30A H 0.532574 1.083318 0.342295 0.057 Uiso 1 1 calc GR .
H30B H 0.475691 1.068535 0.307484 0.057 Uiso 1 1 calc GR .
H30C H 0.520597 1.078988 0.287092 0.057 Uiso 1 1 calc GR .
C31 C 0.2646(2) 0.7066(9) 0.2382(2) 0.066(2) Uani 1 1 d . .
H31A H 0.229687 0.683792 0.219076 0.099 Uiso 1 1 calc GR .
H31B H 0.273769 0.812810 0.230645 0.099 Uiso 1 1 calc GR .
H31C H 0.268334 0.702374 0.271310 0.099 Uiso 1 1 calc GR .
C29 C 0.4324(2) 0.4115(6) 0.23745(18) 0.0405(14) Uani 1 1 d . .
H29A H 0.406341 0.368147 0.248357 0.061 Uiso 1 1 calc GR .
H29B H 0.465227 0.368351 0.256457 0.061 Uiso 1 1 calc GR .
H29C H 0.425122 0.381974 0.204709 0.061 Uiso 1 1 calc GR .
C32 C 0.5633(3) 0.7973(15) 0.4831(3) 0.148(5) Uani 1 1 d . U
H32A H 0.576371 0.690554 0.481507 0.221 Uiso 1 1 calc GR .
H32B H 0.535540 0.790706 0.495253 0.221 Uiso 1 1 calc GR .
H32C H 0.590156 0.863697 0.503896 0.221 Uiso 1 1 calc GR .

loop_
_atom_site_aniso_label
_atom_site_aniso_U_11
_atom_site_aniso_U_22
_atom_site_aniso_U_33
_atom_site_aniso_U_23
_atom_site_aniso_U_13
_atom_site_aniso_U_12
Tb2 0.01473(11) 0.02173(11) 0.01447(11) -0.00117(8) 0.00438(8) 0.00144(8)
Tb1 0.01592(11) 0.02234(11) 0.01504(12) 0.00024(8) 0.00490(9) -0.00153(8)
O8 0.0223(16) 0.0151(15) 0.0251(18) 0.0020(12) 0.0108(14) 0.0002(12)
O7 0.0250(17) 0.0135(14) 0.0177(17) 0.0001(12) 0.0051(14) 0.0005(12)
O3 0.0166(16) 0.0332(18) 0.0213(17) 0.0038(14) 0.0048(14) 0.0014(13)
O4 0.035(2) 0.0315(18) 0.0203(18) 0.0051(14) 0.0116(15) 0.0098(15)
O1 0.0187(17) 0.0338(18) 0.029(2) 0.0052(15) 0.0033(15) -0.0063(14)
C24 0.041(3) 0.061(4) 0.024(3) -0.005(3) 0.019(3) -0.012(3)
O6 0.0280(18) 0.0309(18) 0.0193(17) -0.0008(14) 0.0091(14) -0.0019(13)
N2 0.020(2) 0.026(2) 0.022(2) 0.0042(16) 0.0057(17) -0.0016(15)
O10 0.037(3) 0.110(4) 0.027(2) -0.018(2) 0.0069(19) -0.022(2)
C7 0.021(2) 0.017(2) 0.016(2) 0.0014(17) 0.0063(19) 0.0010(17)
O9 0.0209(19) 0.081(3) 0.030(2) 0.0118(19) 0.0099(17) -0.0019(18)
N6 0.025(2) 0.028(2) 0.021(2) 0.0002(16) 0.0126(18) 0.0015(16)
C21 0.015(2) 0.022(2) 0.024(3) -0.0024(18) 0.008(2) 0.0004(17)
C6 0.027(3) 0.020(2) 0.017(2) -0.0021(18) 0.006(2) -0.0033(18)
C28 0.038(3) 0.031(3) 0.017(2) -0.008(2) 0.012(2) -0.015(2)
C27 0.049(3) 0.041(3) 0.022(3) 0.001(2) 0.009(3) -0.014(3)
C5 0.033(3) 0.026(2) 0.024(3) 0.004(2) 0.011(2) -0.001(2)
C11 0.021(3) 0.056(3) 0.026(3) -0.005(2) 0.000(2) -0.003(2)
C8 0.025(3) 0.027(2) 0.025(3) 0.002(2) 0.009(2) 0.0052(19)
N3 0.017(2) 0.024(2) 0.022(2) 0.0029(16) 0.0060(17) 0.0005(15)
C10 0.024(3) 0.038(3) 0.023(3) -0.004(2) 0.002(2) 0.000(2)
N4 0.0163(19) 0.024(2) 0.024(2) 0.0012(16) 0.0057(17) 0.0017(15)
N5 0.023(2) 0.028(2) 0.023(2) 0.0008(17) 0.0092(18) 0.0057(16)
C20 0.015(2) 0.024(2) 0.024(3) 0.0013(19) 0.006(2) 0.0008(17)
C22 0.027(3) 0.031(3) 0.032(3) -0.008(2) 0.014(2) -0.002(2)
C16 0.018(2) 0.028(2) 0.026(3) 0.002(2) 0.005(2) -0.0017(18)
C14 0.017(2) 0.027(2) 0.025(3) -0.006(2) 0.004(2) 0.0038(18)
C23 0.028(3) 0.036(3) 0.017(3) -0.007(2) 0.009(2) -0.011(2)
C3 0.034(3) 0.027(3) 0.029(3) -0.001(2) 0.015(2) -0.009(2)
N1 0.021(2) 0.0219(19) 0.019(2) -0.0020(15) 0.0075(17) -0.0053(15)
O2 0.0196(16) 0.0195(15) 0.0261(18) 0.0071(13) 0.0080(14) 0.0004(12)
C15 0.033(3) 0.041(3) 0.016(3) 0.009(2) 0.004(2) 0.010(2)
C2 0.027(3) 0.028(2) 0.019(3) -0.0064(19) 0.008(2) -0.0090(19)
C25 0.047(4) 0.081(5) 0.027(3) 0.003(3) 0.021(3) -0.017(3)
C13 0.024(3) 0.034(3) 0.031(3) 0.002(2) 0.012(2) 0.000(2)
C9 0.019(2) 0.026(2) 0.027(3) -0.004(2) 0.007(2) 0.0023(18)
C19 0.026(3) 0.033(3) 0.031(3) 0.000(2) 0.012(2) 0.006(2)
C18 0.030(3) 0.033(3) 0.042(3) 0.006(2) 0.013(2) 0.011(2)
O5 0.0208(16) 0.0234(16) 0.0172(17) 0.0018(12) 0.0065(13) 0.0057(13)
C17 0.027(3) 0.030(3) 0.028(3) 0.009(2) 0.005(2) 0.005(2)
C4 0.045(3) 0.023(2) 0.038(3) 0.009(2) 0.018(3) -0.007(2)
C1 0.021(3) 0.039(3) 0.032(3) 0.007(2) 0.007(2) -0.009(2)
C12 0.020(3) 0.046(3) 0.036(3) -0.011(2) 0.009(2) -0.007(2)
C26 0.062(4) 0.065(4) 0.022(3) -0.002(3) 0.015(3) -0.034(3)
C30 0.035(3) 0.019(2) 0.061(4) 0.002(2) 0.019(3) 0.001(2)
C31 0.028(3) 0.132(6) 0.041(4) 0.013(4) 0.015(3) 0.020(4)
C29 0.066(4) 0.021(3) 0.032(3) -0.004(2) 0.013(3) 0.003(2)
C32 0.059(5) 0.310(13) 0.061(5) 0.065(7) 0.004(4) -0.060(7)

loop_
_atom_type_symbol
_atom_type_description
_atom_type_scat_dispersion_real
_atom_type_scat_dispersion_imag
_atom_type_scat_source
C C 0.0033 0.0016 'International Tables Vol C Tables 4.2.6.8 and 6.1.1.4'
H H 0.0000 0.0000 'International Tables Vol C Tables 4.2.6.8 and 6.1.1.4'
N N 0.0061 0.0033 'International Tables Vol C Tables 4.2.6.8 and 6.1.1.4'
O O 0.0106 0.0060 'International Tables Vol C Tables 4.2.6.8 and 6.1.1.4'
Tb Tb -0.1723 4.1537 'International Tables Vol C Tables 4.2.6.8 and 6.1.1.4'

loop_
_geom_angle_atom_site_label_1
_geom_angle_atom_site_label_2
_geom_angle_atom_site_label_3
_geom_angle
_geom_angle_site_symmetry_1
_geom_angle_site_symmetry_3
O8 Tb2 O3 160.56(10) 2_655 2_655
O8 Tb2 O4 80.75(11) 2_655 .
O8 Tb2 N3 119.80(10) 2_655 2_655
O8 Tb2 N4 89.69(10) 2_655 .
O8 Tb2 O2 66.68(9) 2_655 2_655
O8 Tb2 O5 89.36(10) 2_655 .
O7 Tb2 O8 102.52(10) . 2_655
O7 Tb2 O3 92.18(10) . 2_655
O7 Tb2 O4 169.19(10) . .
O7 Tb2 N3 98.96(11) . 2_655
O7 Tb2 N4 128.38(10) . .
O7 Tb2 O2 81.63(10) . 2_655
O7 Tb2 O5 66.84(10) . .
O3 Tb2 O4 87.15(11) 2_655 .
O3 Tb2 N3 69.33(11) 2_655 2_655
O3 Tb2 N4 71.11(11) 2_655 .
O3 Tb2 O2 128.95(10) 2_655 2_655
O3 Tb2 O5 84.76(10) 2_655 .
O4 Tb2 N3 70.71(11) . 2_655
O4 Tb2 N4 61.44(11) . .
N3 Tb2 N4 117.94(11) 2_655 .
O2 Tb2 O4 90.40(10) 2_655 .
O2 Tb2 N3 61.90(10) 2_655 2_655
O2 Tb2 N4 146.49(11) 2_655 .
O2 Tb2 O5 135.28(10) 2_655 .
O5 Tb2 O4 123.77(10) . .
O5 Tb2 N3 150.32(10) . 2_655
O5 Tb2 N4 63.31(11) . .
O8 Tb1 Tb2 32.90(7) . 2_655
O8 Tb1 O7 102.39(10) . .
O8 Tb1 O1 170.39(10) . .
O8 Tb1 O6 93.56(10) . .
O8 Tb1 N6 98.75(11) . .
O8 Tb1 N1 127.28(11) . .
O8 Tb1 O2 66.51(10) . .
O8 Tb1 O5 80.81(10) . .
O7 Tb1 Tb2 89.06(7) . 2_655
O7 Tb1 O1 80.47(10) . .
O7 Tb1 O6 160.00(10) . .
O7 Tb1 N6 119.09(11) . .
O7 Tb1 N1 90.45(10) . .
O7 Tb1 O2 89.64(10) . .
O7 Tb1 O5 66.37(10) . .
O1 Tb1 Tb2 156.65(8) . 2_655
O1 Tb1 N6 72.03(11) . .
O1 Tb1 N1 61.41(11) . .
O6 Tb1 Tb2 98.20(8) . 2_655
O6 Tb1 O1 85.77(11) . .
O6 Tb1 N6 69.34(11) . .
O6 Tb1 N1 70.15(11) . .
O6 Tb1 O2 85.71(11) . .
O6 Tb1 O5 129.01(10) . .
N6 Tb1 Tb2 130.93(8) . 2_655
N6 Tb1 N1 119.06(11) . .
N1 Tb1 Tb2 98.16(8) . 2_655
O2 Tb1 Tb2 35.53(6) . 2_655
O2 Tb1 O1 122.92(10) . .
O2 Tb1 N6 150.58(11) . .
O2 Tb1 N1 62.63(10) . .
O5 Tb1 Tb2 102.74(7) . 2_655
O5 Tb1 O1 92.15(10) . .
O5 Tb1 N6 61.75(10) . .
O5 Tb1 N1 148.16(11) . .
O5 Tb1 O2 134.27(10) . .
Tb1 O8 Tb2 114.48(11) . 2_655
C30 O8 Tb2 122.8(3) . 2_655
C30 O8 Tb1 122.7(3) . .
Tb2 O7 Tb1 114.94(11) . .
C29 O7 Tb2 121.8(3) . .
C29 O7 Tb1 123.0(3) . .
C14 O3 Tb2 129.9(3) . 2_655
C15 O4 Tb2 127.4(3) . .
C1 O1 Tb1 128.1(3) . .
C25 C24 C23 120.8(6) . .
C28 O6 Tb1 130.3(3) . .
C7 N2 N3 109.3(3) . .
N2 C7 C6 117.6(4) . .
O2 C7 N2 126.2(4) . .
O2 C7 C6 116.1(4) . .
N5 N6 Tb1 119.4(2) . .
C22 N6 Tb1 127.1(3) . .
C22 N6 N5 111.8(4) . .
N5 C21 C20 117.7(4) . .
N5 C21 O5 126.3(4) . .
O5 C21 C20 116.0(4) . .
C5 C6 C7 123.8(4) . .
N1 C6 C7 113.4(4) . .
N1 C6 C5 122.9(4) . .
O6 C28 C27 120.2(5) . .
O6 C28 C23 122.4(4) . .
C27 C28 C23 117.4(4) . .
C26 C27 C28 120.8(6) . .
C6 C5 C4 118.5(5) . .
C12 C11 C10 119.2(5) . .
N3 C8 C9 126.0(4) . .
N2 N3 Tb2 119.3(3) . 2_655
C8 N3 Tb2 126.8(3) . 2_655
C8 N3 N2 112.1(4) . .
C11 C10 C9 121.8(5) . .
C20 N4 Tb2 117.2(3) . .
C16 N4 Tb2 122.0(3) . .
C16 N4 C20 118.5(4) . .
C21 N5 N6 109.9(3) . .
N4 C20 C21 114.3(4) . .
N4 C20 C19 121.6(4) . .
C19 C20 C21 124.0(4) . .
N6 C22 C23 125.4(4) . .
N4 C16 C15 116.5(4) . .
N4 C16 C17 122.2(4) . .
C17 C16 C15 121.3(4) . .
O3 C14 C13 120.6(4) . .
O3 C14 C9 121.6(4) . .
C13 C14 C9 117.8(4) . .
C24 C23 C28 120.6(5) . .
C24 C23 C22 116.2(5) . .
C28 C23 C22 123.2(4) . .
C4 C3 C2 119.1(4) . .
C6 N1 Tb1 118.5(3) . .
C2 N1 Tb1 122.1(3) . .
C2 N1 C6 117.7(4) . .
Tb2 O2 Tb1 108.49(11) 2_655 .
C7 O2 Tb2 123.2(3) . 2_655
C7 O2 Tb1 126.0(3) . .
O4 C15 C16 110.1(4) . .
C3 C2 C1 121.0(4) . .
N1 C2 C3 122.8(4) . .
N1 C2 C1 116.1(4) . .
C26 C25 C24 119.1(5) . .
C12 C13 C14 121.3(5) . .
C10 C9 C8 117.7(4) . .
C10 C9 C14 119.0(4) . .
C14 C9 C8 123.2(4) . .
C18 C19 C20 119.6(4) . .
C19 C18 C17 119.0(4) . .
Tb2 O5 Tb1 109.01(11) . .
C21 O5 Tb2 125.4(3) . .
C21 O5 Tb1 122.6(3) . .
C18 C17 C16 119.0(5) . .
C3 C4 C5 119.0(4) . .
O1 C1 C2 110.2(4) . .
C11 C12 C13 120.7(5) . .
C25 C26 C27 121.2(5) . .

loop_
_geom_bond_atom_site_label_1
_geom_bond_atom_site_label_2
_geom_bond_distance
_geom_bond_site_symmetry_2
Tb2 O8 2.305(3) 2_655
Tb2 O7 2.296(3) .
Tb2 O3 2.317(3) 2_655
Tb2 O4 2.483(3) .
Tb2 N3 2.578(4) 2_655
Tb2 N4 2.590(3) .
Tb2 O2 2.366(3) 2_655
Tb2 O5 2.374(3) .
Tb1 O8 2.287(3) .
Tb1 O7 2.306(3) .
Tb1 O1 2.454(3) .
Tb1 O6 2.313(3) .
Tb1 N6 2.584(4) .
Tb1 N1 2.597(3) .
Tb1 O2 2.392(3) .
Tb1 O5 2.392(3) .
O8 C30 1.412(5) .
O7 C29 1.411(5) .
O3 C14 1.320(5) .
O4 C15 1.417(5) .
O1 C1 1.415(5) .
C24 C23 1.402(6) .
C24 C25 1.390(8) .
O6 C28 1.321(5) .
N2 C7 1.301(5) .
N2 N3 1.408(5) .
O10 C32 1.309(9) .
C7 C6 1.492(6) .
C7 O2 1.297(5) .
O9 C31 1.426(7) .
N6 N5 1.403(5) .
N6 C22 1.301(5) .
C21 N5 1.296(5) .
C21 C20 1.483(6) .
C21 O5 1.303(5) .
C6 C5 1.380(6) .
C6 N1 1.349(6) .
C28 C27 1.410(7) .
C28 C23 1.412(7) .
C27 C26 1.398(7) .
C5 C4 1.386(7) .
C11 C10 1.380(7) .
C11 C12 1.371(7) .
C8 N3 1.293(6) .
C8 C9 1.447(6) .
C10 C9 1.395(6) .
N4 C20 1.351(5) .
N4 C16 1.333(6) .
C20 C19 1.391(6) .
C22 C23 1.450(7) .
C16 C15 1.496(6) .
C16 C17 1.392(6) .
C14 C13 1.397(6) .
C14 C9 1.423(6) .
C3 C2 1.385(6) .
C3 C4 1.371(7) .
N1 C2 1.330(5) .
C2 C1 1.499(6) .
C25 C26 1.375(9) .
C13 C12 1.391(7) .
C19 C18 1.366(7) .
C18 C17 1.377(7) .

loop_
_geom_torsion_atom_site_label_1
_geom_torsion_atom_site_label_2
_geom_torsion_atom_site_label_3
_geom_torsion_atom_site_label_4
_geom_torsion
_geom_torsion_site_symmetry_1
_geom_torsion_site_symmetry_4
Tb2 O3 C14 C13 -128.9(4) 2_655 .
Tb2 O3 C14 C9 51.3(5) 2_655 .
Tb2 O4 C15 C16 1.1(6) . .
Tb2 N4 C20 C21 11.1(5) . .
Tb2 N4 C20 C19 -165.0(3) . .
Tb2 N4 C16 C15 -19.3(5) . .
Tb2 N4 C16 C17 161.6(3) . .
Tb1 O1 C1 C2 -6.3(6) . .
Tb1 O6 C28 C27 130.8(4) . .
Tb1 O6 C28 C23 -49.9(6) . .
Tb1 N6 N5 C21 2.1(5) . .
Tb1 N6 C22 C23 13.9(7) . .
Tb1 N1 C2 C3 -165.0(3) . .
Tb1 N1 C2 C1 15.2(5) . .
O3 C14 C13 C12 -179.2(4) . .
O3 C14 C9 C8 -4.0(7) . .
O3 C14 C9 C10 176.5(4) . .
C24 C25 C26 C27 2.2(9) . .
O6 C28 C27 C26 177.7(4) . .
O6 C28 C23 C24 -175.5(4) . .
O6 C28 C23 C22 2.8(7) . .
N2 C7 C6 C5 -3.9(6) . .
N2 C7 C6 N1 174.7(4) . .
N2 C7 O2 Tb2 1.8(6) . 2_655
N2 C7 O2 Tb1 -159.1(3) . .
C7 N2 N3 Tb2 -1.2(4) . 2_655
C7 N2 N3 C8 164.4(4) . .
C7 C6 C5 C4 177.3(4) . .
C7 C6 N1 Tb1 -11.1(5) . .
C7 C6 N1 C2 -176.6(4) . .
N6 C22 C23 C24 -169.8(5) . .
N6 C22 C23 C28 11.8(7) . .
C21 C20 C19 C18 -173.7(4) . .
C6 C7 O2 Tb2 179.2(3) . 2_655
C6 C7 O2 Tb1 18.2(5) . .
C6 C5 C4 C3 -1.5(7) . .
C6 N1 C2 C3 0.0(6) . .
C6 N1 C2 C1 -179.8(4) . .
C28 C27 C26 C25 -1.5(8) . .
C27 C28 C23 C24 3.8(7) . .
C27 C28 C23 C22 -177.9(4) . .
C5 C6 N1 Tb1 167.4(3) . .
C5 C6 N1 C2 2.0(6) . .
C11 C10 C9 C8 -175.3(4) . .
C11 C10 C9 C14 4.1(7) . .
N3 N2 C7 C6 -177.6(3) . .
N3 N2 C7 O2 -0.3(6) . .
N3 C8 C9 C10 168.5(4) . .
N3 C8 C9 C14 -10.9(7) . .
C10 C11 C12 C13 -0.7(8) . .
N4 C20 C19 C18 2.0(7) . .
N4 C16 C15 O4 11.6(6) . .
N4 C16 C17 C18 3.2(7) . .
N5 N6 C22 C23 178.8(4) . .
N5 C21 C20 N4 -173.1(4) . .
N5 C21 C20 C19 2.9(6) . .
N5 C21 O5 Tb2 156.7(3) . .
N5 C21 O5 Tb1 -1.3(6) . .
C20 C21 N5 N6 175.8(4) . .
C20 C21 O5 Tb2 -19.8(5) . .
C20 C21 O5 Tb1 -177.8(3) . .
C20 N4 C16 C15 178.4(4) . .
C20 N4 C16 C17 -0.8(6) . .
C20 C19 C18 C17 0.4(7) . .
C22 N6 N5 C21 -164.2(4) . .
C16 N4 C20 C21 174.3(4) . .
C16 N4 C20 C19 -1.8(6) . .
C14 C13 C12 C11 1.4(7) . .
C23 C24 C25 C26 0.1(9) . .
C23 C28 C27 C26 -1.6(7) . .
C3 C2 C1 O1 174.0(4) . .
N1 C6 C5 C4 -1.2(7) . .
N1 C2 C1 O1 -6.2(6) . .
O2 C7 C6 C5 178.5(4) . .
O2 C7 C6 N1 -2.9(5) . .
C15 C16 C17 C18 -176.0(5) . .
C2 C3 C4 C5 3.3(7) . .
C25 C24 C23 C28 -3.2(8) . .
C25 C24 C23 C22 178.4(5) . .
C13 C14 C9 C8 176.2(4) . .
C13 C14 C9 C10 -3.3(6) . .
C9 C8 N3 Tb2 -14.8(6) . 2_655
C9 C8 N3 N2 -179.1(4) . .
C9 C14 C13 C12 0.6(7) . .
C19 C18 C17 C16 -2.9(7) . .
O5 C21 N5 N6 -0.6(6) . .
O5 C21 C20 N4 3.8(5) . .
O5 C21 C20 C19 179.8(4) . .
C17 C16 C15 O4 -169.2(4) . .
C4 C3 C2 N1 -2.6(7) . .
C4 C3 C2 C1 177.2(5) . .
C12 C11 C10 C9 -2.1(8) . .
